data_2213088
loop_
_publ_author_name
'De-Ming Xie'
'Xin-Ju Ma'
'Wen-Jie Feng'
'Zhan Shu'
'Zhi-Min Jin'

_publ_section_title
;
 Dichlorido(hexamethylphosphamide)(morpholine-\k<i>N</i>)copper(II) at
 153 K
;
_journal_coeditor_code AT2258
_journal_issue 5
_journal_name_full 'Acta Crystallographica Section E'
_journal_page_first m1473
_journal_page_last m1475
_journal_paper_doi 10.1107/S1600536807016819
_journal_volume 63
_journal_year 2007
_chemical_formula_iupac '[Cu Cl2 (C4 H9 N O) (C6 H18 N3 O P)]'
_chemical_formula_moiety 'C10 H27 Cl2 Cu N4 O2 P'
_chemical_formula_sum 'C10 H27 Cl2 Cu N4 O2 P'
_chemical_formula_weight 400.78
_chemical_name_systematic
;
Dichlorido(hexamethylphosphamide)(morpholine-\kN)copper(II)
;
_space_group_IT_number 2
_symmetry_cell_setting triclinic
_symmetry_space_group_name_Hall '-P 1'
_symmetry_space_group_name_H-M 'P -1'
_atom_sites_solution_hydrogens geom
_atom_sites_solution_primary direct
_atom_sites_solution_secondary difmap
_audit_creation_method SHELXL-97
_cell_angle_alpha 86.1500(10)
_cell_angle_beta 81.8210(10)
_cell_angle_gamma 67.9100(10)
_cell_formula_units_Z 2
_cell_length_a 8.2649(3)
_cell_length_b 9.7300(3)
_cell_length_c 12.0927(3)
_cell_measurement_reflns_used 8350
_cell_measurement_temperature 153(2)
_cell_measurement_theta_max 27.47
_cell_measurement_theta_min 3.07
_cell_volume 891.82(5)
_computing_cell_refinement PROCESS-AUTO
_computing_data_collection 'PROCESS-AUTO (Rigaku, 1998)'
_computing_data_reduction 'CrystalStructure (Rigaku/MSC, 2004)'
_computing_molecular_graphics 'SHELXTL (Siemens, 1998)'
_computing_publication_material SHELXTL
_computing_structure_refinement 'SHELXL97 (Sheldrick, 1997)'
_computing_structure_solution 'SHELXS97 (Sheldrick, 1997)'
_diffrn_ambient_temperature 153(2)
_diffrn_measured_fraction_theta_full 0.984
_diffrn_measured_fraction_theta_max 0.984
_diffrn_measurement_device_type 'Rigaku R-AXIS RAPID'
_diffrn_measurement_method \w
_diffrn_radiation_monochromator graphite
_diffrn_radiation_source 'Rotating Anode'
_diffrn_radiation_type MoK\a
_diffrn_radiation_wavelength 0.71073
_diffrn_reflns_av_R_equivalents 0.0217
_diffrn_reflns_av_sigmaI/netI 0.0278
_diffrn_reflns_limit_h_max 10
_diffrn_reflns_limit_h_min -10
_diffrn_reflns_limit_k_max 12
_diffrn_reflns_limit_k_min -12
_diffrn_reflns_limit_l_max 15
_diffrn_reflns_limit_l_min -13
_diffrn_reflns_number 8605
_diffrn_reflns_theta_full 27.46
_diffrn_reflns_theta_max 27.46
_diffrn_reflns_theta_min 3.07
_diffrn_standards_decay_% 0
_diffrn_standards_interval_count 0
_diffrn_standards_interval_time 0
_diffrn_standards_number 0
_exptl_absorpt_coefficient_mu 1.619
_exptl_absorpt_correction_T_max 0.6090
_exptl_absorpt_correction_T_min 0.5294
_exptl_absorpt_correction_type empirical
_exptl_absorpt_process_details '(SHELXTL; Siemens, 1998)'
_exptl_crystal_colour green
_exptl_crystal_density_diffrn 1.492
_exptl_crystal_density_method 'not measured'
_exptl_crystal_description block
_exptl_crystal_F_000 418
_exptl_crystal_size_max 0.45
_exptl_crystal_size_mid 0.42
_exptl_crystal_size_min 0.34
_refine_diff_density_max 0.418
_refine_diff_density_min -0.479
_refine_ls_extinction_coef 0.0284(16)
_refine_ls_extinction_expression Fc^*^=kFc[1+0.001xFc^2^\l^3^/sin(2\q)]^-1/4^
_refine_ls_extinction_method SHELXL97
_refine_ls_goodness_of_fit_ref 1.010
_refine_ls_hydrogen_treatment mixed
_refine_ls_matrix_type full
_refine_ls_number_parameters 192
_refine_ls_number_reflns 4029
_refine_ls_number_restraints 0
_refine_ls_restrained_S_all 1.010
_refine_ls_R_factor_all 0.0245
_refine_ls_R_factor_gt 0.0236
_refine_ls_shift/su_max 0.001
_refine_ls_shift/su_mean 0.000
_refine_ls_structure_factor_coef Fsqd
_refine_ls_weighting_details 'calc w=1/[\s^2^(Fo^2^)+(0.036P)^2^+0.286P] where P=(Fo^2^+2Fc^2^)/3'
_refine_ls_weighting_scheme calc
_refine_ls_wR_factor_gt 0.0619
_refine_ls_wR_factor_ref 0.0627
_reflns_number_gt 3872
_reflns_number_total 4029
_reflns_threshold_expression I>2\s(I)
_cod_data_source_file at2258.cif
_cod_data_source_block I
_cod_database_code 2213088
_cod_database_fobs_code 2213088

loop_
_symmetry_equiv_pos_as_xyz
'x, y, z'
'-x, -y, -z'

loop_
_atom_site_type_symbol
_atom_site_label
_atom_site_fract_x
_atom_site_fract_y
_atom_site_fract_z
_atom_site_U_iso_or_equiv
_atom_site_adp_type
_atom_site_calc_flag
_atom_site_refinement_flags
_atom_site_occupancy
Cu Cu 0.655592(19) 0.428567(16) 0.298339(12) 0.01574(7) Uani d . 1
Cl Cl1 0.82959(5) 0.28743(4) 0.15753(3) 0.03022(10) Uani d . 1
Cl Cl2 0.38765(5) 0.41614(4) 0.33886(3) 0.02818(10) Uani d . 1
P P 0.62646(4) 0.75885(4) 0.19969(3) 0.01723(9) Uani d . 1
O O1 1.05800(15) 0.14092(12) 0.54930(10) 0.0311(2) Uani d . 1
O O2 0.64169(13) 0.63533(11) 0.28408(8) 0.0222(2) Uani d . 1
N N1 0.78831(15) 0.36065(12) 0.43573(10) 0.0196(2) Uani d . 1
N N2 0.54578(17) 0.74479(14) 0.08587(10) 0.0253(3) Uani d . 1
N N3 0.82077(16) 0.76671(14) 0.16544(11) 0.0267(3) Uani d . 1
N N4 0.48884(16) 0.91640(13) 0.25292(10) 0.0222(2) Uani d . 1
C C1 0.97856(19) 0.33145(16) 0.40627(13) 0.0240(3) Uani d . 1
H H1A 0.9936 0.4244 0.3781 0.029 Uiso calc R 1
H H1B 1.0277 0.2581 0.3456 0.029 Uiso calc R 1
C C2 1.0793(2) 0.27328(17) 0.50529(14) 0.0303(3) Uani d . 1
H H2A 1.2058 0.2530 0.4819 0.036 Uiso calc R 1
H H2B 1.0363 0.3494 0.5640 0.036 Uiso calc R 1
C C3 0.8763(2) 0.17025(18) 0.58591(14) 0.0311(3) Uani d . 1
H H3A 0.8334 0.2452 0.6455 0.037 Uiso calc R 1
H H3B 0.8628 0.0782 0.6178 0.037 Uiso calc R 1
C C4 0.7659(2) 0.22637(16) 0.49076(13) 0.0269(3) Uani d . 1
H H4A 0.8003 0.1473 0.4349 0.032 Uiso calc R 1
H H4B 0.6403 0.2504 0.5198 0.032 Uiso calc R 1
C C5 0.6654(3) 0.65370(18) -0.00528(13) 0.0336(4) Uani d . 1
H H5A 0.6995 0.5486 0.0162 0.040 Uiso calc R 1
H H5B 0.7706 0.6789 -0.0206 0.040 Uiso calc R 1
H H5C 0.6060 0.6725 -0.0725 0.040 Uiso calc R 1
C C6 0.3729(2) 0.7305(2) 0.10148(15) 0.0397(4) Uani d . 1
H H6A 0.3200 0.7577 0.0317 0.048 Uiso calc R 1
H H6B 0.2960 0.7966 0.1610 0.048 Uiso calc R 1
H H6C 0.3877 0.6277 0.1221 0.048 Uiso calc R 1
C C7 0.9815(2) 0.6342(2) 0.15735(15) 0.0345(4) Uani d . 1
H H7A 1.0430 0.6265 0.0812 0.041 Uiso calc R 1
H H7B 0.9515 0.5462 0.1754 0.041 Uiso calc R 1
H H7C 1.0580 0.6407 0.2101 0.041 Uiso calc R 1
C C8 0.8451(3) 0.9012(2) 0.12091(19) 0.0467(5) Uani d . 1
H H8A 0.9251 0.9228 0.1633 0.056 Uiso calc R 1
H H8B 0.7312 0.9841 0.1272 0.056 Uiso calc R 1
H H8C 0.8955 0.8872 0.0422 0.056 Uiso calc R 1
C C9 0.5095(2) 0.95434(18) 0.36369(13) 0.0295(3) Uani d . 1
H H9A 0.5710 1.0238 0.3559 0.035 Uiso calc R 1
H H9B 0.5780 0.8641 0.4026 0.035 Uiso calc R 1
H H9C 0.3932 1.0006 0.4067 0.035 Uiso calc R 1
C C10 0.3864(3) 1.04420(18) 0.18870(15) 0.0423(4) Uani d . 1
H H10A 0.2617 1.0759 0.2189 0.051 Uiso calc R 1
H H10B 0.4016 1.0168 0.1103 0.051 Uiso calc R 1
H H10C 0.4273 1.1257 0.1938 0.051 Uiso calc R 1
H H1N 0.747(3) 0.432(2) 0.4906(16) 0.033(5) Uiso d . 1

loop_
_atom_site_aniso_label
_atom_site_aniso_U_11
_atom_site_aniso_U_22
_atom_site_aniso_U_33
_atom_site_aniso_U_12
_atom_site_aniso_U_13
_atom_site_aniso_U_23
Cu 0.01737(10) 0.01202(9) 0.01717(10) -0.00475(7) -0.00180(6) -0.00086(6)
Cl1 0.0376(2) 0.02628(18) 0.02246(17) -0.00716(16) 0.00039(14) -0.00843(14)
Cl2 0.02323(18) 0.02811(18) 0.0355(2) -0.01267(15) 0.00037(14) -0.00593(15)
P 0.01936(17) 0.01403(16) 0.01816(17) -0.00625(13) -0.00074(12) -0.00235(12)
O1 0.0317(6) 0.0212(5) 0.0403(6) -0.0072(5) -0.0141(5) 0.0053(5)
O2 0.0261(5) 0.0161(4) 0.0241(5) -0.0078(4) -0.0032(4) 0.0006(4)
N1 0.0222(6) 0.0139(5) 0.0205(5) -0.0046(4) -0.0012(4) -0.0015(4)
N2 0.0302(7) 0.0268(6) 0.0199(6) -0.0111(5) -0.0032(5) -0.0052(5)
N3 0.0233(6) 0.0219(6) 0.0350(7) -0.0106(5) 0.0022(5) -0.0013(5)
N4 0.0261(6) 0.0159(5) 0.0208(6) -0.0028(5) -0.0038(4) -0.0033(4)
C1 0.0219(7) 0.0217(7) 0.0285(7) -0.0083(6) -0.0031(5) 0.0001(6)
C2 0.0317(8) 0.0236(7) 0.0391(9) -0.0115(6) -0.0134(7) 0.0020(6)
C3 0.0363(9) 0.0275(7) 0.0293(8) -0.0117(7) -0.0076(6) 0.0082(6)
C4 0.0274(7) 0.0223(7) 0.0318(8) -0.0106(6) -0.0059(6) 0.0076(6)
C5 0.0531(10) 0.0238(7) 0.0188(7) -0.0092(7) -0.0002(7) -0.0047(6)
C6 0.0395(9) 0.0582(11) 0.0311(8) -0.0262(9) -0.0114(7) -0.0038(8)
C7 0.0207(7) 0.0375(9) 0.0398(9) -0.0070(7) 0.0027(6) 0.0010(7)
C8 0.0425(10) 0.0328(9) 0.0672(13) -0.0229(8) 0.0095(9) 0.0025(9)
C9 0.0356(8) 0.0263(7) 0.0267(7) -0.0100(6) -0.0040(6) -0.0101(6)
C10 0.0558(11) 0.0212(7) 0.0330(9) 0.0054(8) -0.0079(8) 0.0012(7)

loop_
_atom_type_symbol
_atom_type_description
_atom_type_scat_dispersion_real
_atom_type_scat_dispersion_imag
_atom_type_scat_source
C C 0.0033 0.0016 'International Tables Vol C Tables 4.2.6.8 and 6.1.1.4'
H H 0.0000 0.0000 'International Tables Vol C Tables 4.2.6.8 and 6.1.1.4'
N N 0.0061 0.0033 'International Tables Vol C Tables 4.2.6.8 and 6.1.1.4'
O O 0.0106 0.0060 'International Tables Vol C Tables 4.2.6.8 and 6.1.1.4'
P P 0.1023 0.0942 'International Tables Vol C Tables 4.2.6.8 and 6.1.1.4'
Cl Cl 0.1484 0.1585 'International Tables Vol C Tables 4.2.6.8 and 6.1.1.4'
Cu Cu 0.3201 1.2651 'International Tables Vol C Tables 4.2.6.8 and 6.1.1.4'

loop_
_geom_angle_atom_site_label_1
_geom_angle_atom_site_label_2
_geom_angle_atom_site_label_3
_geom_angle
_geom_angle_publ_flag
O2 Cu N1 100.04(4) yes
O2 Cu Cl1 112.87(3) yes
N1 Cu Cl1 106.08(3) yes
O2 Cu Cl2 111.63(3) yes
N1 Cu Cl2 109.18(3) yes
Cl1 Cu Cl2 115.633(15) yes
O2 P N3 108.33(6) ?
O2 P N4 110.06(6) ?
N3 P N4 109.94(6) ?
O2 P N2 115.07(6) ?
N3 P N2 109.40(7) ?
N4 P N2 103.95(6) ?
C2 O1 C3 109.80(12) ?
P O2 Cu 141.91(7) ?
C1 N1 C4 109.40(11) ?
C1 N1 Cu 111.42(9) ?
C4 N1 Cu 112.24(9) ?
C1 N1 H1N 106.1(12) ?
C4 N1 H1N 105.4(12) ?
Cu N1 H1N 111.9(12) ?
C5 N2 C6 112.47(13) ?
C5 N2 P 118.61(11) ?
C6 N2 P 116.81(10) ?
C8 N3 C7 114.42(13) ?
C8 N3 P 122.36(12) ?
C7 N3 P 122.28(10) ?
C10 N4 C9 113.49(12) ?
C10 N4 P 125.08(11) ?
C9 N4 P 118.14(10) ?
N1 C1 C2 111.90(12) ?
N1 C1 H1A 109.2 ?
C2 C1 H1A 109.2 ?
N1 C1 H1B 109.2 ?
C2 C1 H1B 109.2 ?
H1A C1 H1B 107.9 ?
O1 C2 C1 110.78(12) ?
O1 C2 H2A 109.5 ?
C1 C2 H2A 109.5 ?
O1 C2 H2B 109.5 ?
C1 C2 H2B 109.5 ?
H2A C2 H2B 108.1 ?
O1 C3 C4 111.51(13) ?
O1 C3 H3A 109.3 ?
C4 C3 H3A 109.3 ?
O1 C3 H3B 109.3 ?
C4 C3 H3B 109.3 ?
H3A C3 H3B 108.0 ?
N1 C4 C3 111.63(12) ?
N1 C4 H4A 109.3 ?
C3 C4 H4A 109.3 ?
N1 C4 H4B 109.3 ?
C3 C4 H4B 109.3 ?
H4A C4 H4B 108.0 ?
N2 C5 H5A 109.5 ?
N2 C5 H5B 109.5 ?
H5A C5 H5B 109.5 ?
N2 C5 H5C 109.5 ?
H5A C5 H5C 109.5 ?
H5B C5 H5C 109.5 ?
N2 C6 H6A 109.5 ?
N2 C6 H6B 109.5 ?
H6A C6 H6B 109.5 ?
N2 C6 H6C 109.5 ?
H6A C6 H6C 109.5 ?
H6B C6 H6C 109.5 ?
N3 C7 H7A 109.5 ?
N3 C7 H7B 109.5 ?
H7A C7 H7B 109.5 ?
N3 C7 H7C 109.5 ?
H7A C7 H7C 109.5 ?
H7B C7 H7C 109.5 ?
N3 C8 H8A 109.5 ?
N3 C8 H8B 109.5 ?
H8A C8 H8B 109.5 ?
N3 C8 H8C 109.5 ?
H8A C8 H8C 109.5 ?
H8B C8 H8C 109.5 ?
N4 C9 H9A 109.5 ?
N4 C9 H9B 109.5 ?
H9A C9 H9B 109.5 ?
N4 C9 H9C 109.5 ?
H9A C9 H9C 109.5 ?
H9B C9 H9C 109.5 ?
N4 C10 H10A 109.5 ?
N4 C10 H10B 109.5 ?
H10A C10 H10B 109.5 ?
N4 C10 H10C 109.5 ?
H10A C10 H10C 109.5 ?
H10B C10 H10C 109.5 ?

loop_
_geom_bond_atom_site_label_1
_geom_bond_atom_site_label_2
_geom_bond_distance
_geom_bond_publ_flag
Cu O2 1.9687(10) yes
Cu N1 2.0557(12) yes
Cu Cl1 2.2328(4) yes
Cu Cl2 2.2458(4) yes
P O2 1.5032(10) yes
P N3 1.6295(12) ?
P N4 1.6342(12) ?
P N2 1.6472(13) ?
O1 C2 1.4230(18) ?
O1 C3 1.428(2) ?
N1 C1 1.4827(18) ?
N1 C4 1.4882(17) ?
N1 H1N 0.93(2) ?
N2 C5 1.463(2) ?
N2 C6 1.471(2) ?
N3 C8 1.454(2) ?
N3 C7 1.459(2) ?
N4 C10 1.4600(19) ?
N4 C9 1.4624(19) ?
C1 C2 1.512(2) ?
C1 H1A 0.9900 ?
C1 H1B 0.9900 ?
C2 H2A 0.9900 ?
C2 H2B 0.9900 ?
C3 C4 1.514(2) ?
C3 H3A 0.9900 ?
C3 H3B 0.9900 ?
C4 H4A 0.9900 ?
C4 H4B 0.9900 ?
C5 H5A 0.9800 ?
C5 H5B 0.9800 ?
C5 H5C 0.9800 ?
C6 H6A 0.9800 ?
C6 H6B 0.9800 ?
C6 H6C 0.9800 ?
C7 H7A 0.9800 ?
C7 H7B 0.9800 ?
C7 H7C 0.9800 ?
C8 H8A 0.9800 ?
C8 H8B 0.9800 ?
C8 H8C 0.9800 ?
C9 H9A 0.9800 ?
C9 H9B 0.9800 ?
C9 H9C 0.9800 ?
C10 H10A 0.9800 ?
C10 H10B 0.9800 ?
C10 H10C 0.9800 ?

loop_
_geom_hbond_atom_site_label_D
_geom_hbond_atom_site_label_H
_geom_hbond_atom_site_label_A
_geom_hbond_site_symmetry_A
_geom_hbond_distance_DH
_geom_hbond_distance_HA
_geom_hbond_distance_DA
_geom_hbond_angle_DHA
_geom_hbond_publ_flag
N1 H1N Cl2 2_666 0.93(2) 2.49(2) 3.399(2) 168(2) yes
C2 H2A Cl2 1_655 0.99 2.91 3.648(2) 132 yes
C4 H4A O1 2_756 0.99 2.61 3.353(2) 132 yes
C5 H5A Cl1 . 0.98 2.90 3.821(2) 157 yes
C6 H6A Cl1 2_665 0.98 2.88 3.798(2) 156 yes
C9 H9C O1 1_465 0.98 2.94 3.915(2) 176 yes

loop_
_geom_torsion_atom_site_label_1
_geom_torsion_atom_site_label_2
_geom_torsion_atom_site_label_3
_geom_torsion_atom_site_label_4
_geom_torsion
N3 P O2 Cu -101.33(11)
N4 P O2 Cu 138.44(10)
N2 P O2 Cu 21.44(13)
N1 Cu O2 P 153.94(10)
Cl1 Cu O2 P 41.60(11)
Cl2 Cu O2 P -90.65(10)
O2 Cu N1 C1 -76.62(9)
Cl1 Cu N1 C1 40.89(9)
Cl2 Cu N1 C1 166.13(8)
O2 Cu N1 C4 160.29(9)
Cl1 Cu N1 C4 -82.20(9)
Cl2 Cu N1 C4 43.04(10)
O2 P N2 C5 -84.28(12)
N3 P N2 C5 37.92(13)
N4 P N2 C5 155.30(11)
O2 P N2 C6 55.50(14)
N3 P N2 C6 177.69(12)
N4 P N2 C6 -64.92(13)
O2 P N3 C8 -156.29(14)
N4 P N3 C8 -35.99(16)
N2 P N3 C8 77.56(15)
O2 P N3 C7 35.41(15)
N4 P N3 C7 155.72(13)
N2 P N3 C7 -90.73(14)
O2 P N4 C10 -153.39(14)
N3 P N4 C10 87.36(15)
N2 P N4 C10 -29.65(16)
O2 P N4 C9 48.50(13)
N3 P N4 C9 -70.75(12)
N2 P N4 C9 172.23(11)
C4 N1 C1 C2 -52.14(16)
Cu N1 C1 C2 -176.84(9)
C3 O1 C2 C1 -60.69(17)
N1 C1 C2 O1 57.86(17)
C2 O1 C3 C4 60.17(17)
C1 N1 C4 C3 51.09(16)
Cu N1 C4 C3 175.31(10)
O1 C3 C4 N1 -56.08(17)
